data_4350110
loop_
_publ_author_name
'Cammi, Roberto'
'Gennari, Marcello'
'Giannetto, Marco'
'Lanfranchi, Maurizio'
'Marchio, Luciano'
'Mori, Giovanni'
'Paiola, Cristiano'
'Pellinghelli, Maria Angela'

_publ_section_title
;
 Synthesis, structure, and electrochemical properties of copper(I)
 complexes with S/N homoscorpionate and heteroscorpionate ligands.
;
_journal_issue 12
_journal_name_full 'Inorganic chemistry'
_journal_page_first 4333
_journal_page_last 4345
_journal_paper_doi 10.1021/ic048221j
_journal_volume 44
_journal_year 2005
_chemical_formula_moiety 'C48 H44 B2 Cu2 N24 S6, 4(C H Cl3)'
_chemical_formula_sum 'C52 H48 B2 Cl12 Cu2 N24 S6'
_chemical_formula_weight 1775.60
_space_group_IT_number 2
_space_group_name_Hall '-P 1'
_space_group_name_H-M_alt 'P -1'
_symmetry_cell_setting triclinic
_symmetry_space_group_name_H-M 'P -1'
_atom_sites_solution_hydrogens geom
_atom_sites_solution_primary direct
_atom_sites_solution_secondary difmap
_audit_creation_method SHELXL-97
_cell_angle_alpha 92.892(2)
_cell_angle_beta 115.5590(10)
_cell_angle_gamma 105.7160(10)
_cell_formula_units_Z 1
_cell_length_a 12.5420(10)
_cell_length_b 13.0700(10)
_cell_length_c 14.2150(10)
_cell_measurement_reflns_used 8799
_cell_measurement_temperature 293(2)
_cell_measurement_theta_max 27.99
_cell_measurement_theta_min 1.72
_cell_volume 1985.7(3)
_computing_cell_refinement Saint
_computing_data_collection Smart
_computing_data_reduction Saint
_computing_molecular_graphics 'Ortep3 for windows'
_computing_structure_refinement 'SHELXL-97 (Sheldrick, 1997)'
_computing_structure_solution SIR97
_diffrn_ambient_temperature 293(2)
_diffrn_measured_fraction_theta_full 0.910
_diffrn_measured_fraction_theta_max 0.910
_diffrn_measurement_device_type 'Smart Bruker AXS 1000 area detector'
_diffrn_measurement_method 'theta & omega scan'
_diffrn_radiation_monochromator graphite
_diffrn_radiation_source 'fine-focus sealed tube'
_diffrn_radiation_type MoK\a
_diffrn_radiation_wavelength 0.71073
_diffrn_reflns_av_R_equivalents 0.0317
_diffrn_reflns_av_sigmaI/netI 0.0605
_diffrn_reflns_limit_h_max 16
_diffrn_reflns_limit_h_min -16
_diffrn_reflns_limit_k_max 17
_diffrn_reflns_limit_k_min -17
_diffrn_reflns_limit_l_max 17
_diffrn_reflns_limit_l_min -18
_diffrn_reflns_number 21694
_diffrn_reflns_theta_full 27.99
_diffrn_reflns_theta_max 27.99
_diffrn_reflns_theta_min 1.62
_diffrn_standards_decay_% none
_exptl_absorpt_coefficient_mu 1.148
_exptl_absorpt_correction_T_max 1.000
_exptl_absorpt_correction_T_min 0.696
_exptl_absorpt_correction_type empirical
_exptl_absorpt_process_details SADABS
_exptl_crystal_colour Colorless
_exptl_crystal_density_diffrn 1.485
_exptl_crystal_density_method 'not measured'
_exptl_crystal_description Block
_exptl_crystal_F_000 896
_exptl_crystal_size_max 0.45
_exptl_crystal_size_mid 0.35
_exptl_crystal_size_min 0.20
_refine_diff_density_max 1.006
_refine_diff_density_min -0.577
_refine_diff_density_rms 0.069
_refine_ls_extinction_method none
_refine_ls_goodness_of_fit_ref 1.015
_refine_ls_hydrogen_treatment mixed
_refine_ls_matrix_type full
_refine_ls_number_parameters 486
_refine_ls_number_reflns 8719
_refine_ls_number_restraints 6
_refine_ls_restrained_S_all 1.019
_refine_ls_R_factor_all 0.0936
_refine_ls_R_factor_gt 0.0525
_refine_ls_shift/su_max 0.000
_refine_ls_shift/su_mean 0.000
_refine_ls_structure_factor_coef Fsqd
_refine_ls_weighting_details 'calc w=1/[\s^2^(Fo^2^)+(0.0635P)^2^+0.0000P] where P=(Fo^2^+2Fc^2^)/3'
_refine_ls_weighting_scheme calc
_refine_ls_wR_factor_gt 0.1212
_refine_ls_wR_factor_ref 0.1305
_reflns_number_gt 5077
_reflns_number_total 8719
_reflns_threshold_expression >2sigma(I)
_cod_data_source_file ic048221jsi20041217_052926.cif
_cod_data_source_block 5a
_cod_depositor_comments
;
The following automatic conversions were performed:

data item '_symmetry_cell_setting' value 'Triclinic' was changed to
'triclinic' in accordance with the
/home/saulius/struct/COD-crude-data/automatic-downloads/DataCite-retrospective/ACS/depositions/lib/dictionaries/cif_core.dic
dictionary named 'cif_core.dic' version 2.4.2 last updated on
2011-04-26.

Automatic conversion script
Id: cif_fix_values 6909 2019-04-08 15:41:33Z antanas 
;
_cod_original_cell_volume 1985.6(3)
_cod_original_sg_symbol_H-M P-1
_cod_database_code 4350110

loop_
_symmetry_equiv_pos_as_xyz
'x, y, z'
'-x, -y, -z'

loop_
_atom_site_label
_atom_site_type_symbol
_atom_site_fract_x
_atom_site_fract_y
_atom_site_fract_z
_atom_site_U_iso_or_equiv
_atom_site_adp_type
_atom_site_occupancy
_atom_site_symmetry_multiplicity
_atom_site_calc_flag
_atom_site_refinement_flags
_atom_site_disorder_assembly
_atom_site_disorder_group
C1S C 0.9596(5) 0.3274(5) 0.8730(5) 0.1052(19) Uani 1 1 d . . .
H1S H 1.0443 0.3532 0.9326 0.126 Uiso 1 1 calc R . .
C42 C 0.0945(4) -0.0744(4) 0.4728(3) 0.0661(11) Uani 1 1 d . . .
H42 H 0.0249 -0.0624 0.4206 0.079 Uiso 1 1 calc R . .
C13 C -0.1097(3) 0.0659(2) 0.1403(2) 0.0332(7) Uani 1 1 d . . .
C22 C 0.2159(3) 0.0071(3) 0.3830(2) 0.0384(7) Uani 1 1 d . . .
C12 C 0.2628(3) 0.0539(2) 0.2553(3) 0.0358(7) Uani 1 1 d . . .
C11 C 0.2595(3) 0.3560(2) 0.1799(3) 0.0374(7) Uani 1 1 d . . .
C23 C -0.1739(3) 0.2075(3) 0.1343(2) 0.0361(7) Uani 1 1 d . . .
C51 C 0.3793(6) 0.5749(6) 0.6064(4) 0.110(2) Uani 1 1 d . . .
H51 H 0.3651 0.5576 0.6636 0.132 Uiso 1 1 calc R . .
C32 C 0.2057(3) -0.0464(3) 0.4690(3) 0.0467(8) Uani 1 1 d . . .
C21 C 0.2996(3) 0.4420(3) 0.3354(3) 0.0456(8) Uani 1 1 d . . .
C33 C -0.2534(3) 0.2767(3) 0.1205(3) 0.0420(8) Uani 1 1 d . . .
C52 C 0.0882(5) -0.1218(4) 0.5575(4) 0.0842(15) Uani 1 1 d . . .
H52 H 0.0149 -0.1404 0.5638 0.101 Uiso 1 1 calc R . .
C72 C 0.2991(5) -0.1104(4) 0.6197(4) 0.0806(14) Uani 1 1 d . . .
H72 H 0.3688 -0.1234 0.6707 0.097 Uiso 1 1 calc R . .
C81 C 0.3977(4) 0.5482(3) 0.2282(4) 0.0770(14) Uani 1 1 d . . .
H81B H 0.4801 0.5440 0.2510 0.115 Uiso 1 1 calc R . .
H81A H 0.4027 0.6134 0.2667 0.115 Uiso 1 1 calc R . .
H81C H 0.3599 0.5490 0.1535 0.115 Uiso 1 1 calc R . .
C53 C -0.2952(5) 0.4410(4) 0.0889(4) 0.0825(15) Uani 1 1 d . . .
H53 H -0.2760 0.5097 0.0729 0.099 Uiso 1 1 calc R . .
C31 C 0.3517(4) 0.5249(3) 0.4317(3) 0.0559(10) Uani 1 1 d . . .
C82 C 0.3677(4) -0.0736(3) 0.3541(3) 0.0574(10) Uani 1 1 d . . .
H82A H 0.4533 -0.0291 0.3962 0.086 Uiso 1 1 calc R . .
H82B H 0.3567 -0.1076 0.2876 0.086 Uiso 1 1 calc R . .
H82C H 0.3461 -0.1282 0.3914 0.086 Uiso 1 1 calc R . .
C43 C -0.2179(4) 0.3787(3) 0.1008(4) 0.0695(13) Uani 1 1 d . . .
H43 H -0.1445 0.4053 0.0954 0.083 Uiso 1 1 calc R . .
C73 C -0.4254(4) 0.2978(4) 0.1221(4) 0.0677(12) Uani 1 1 d . . .
H73 H -0.4969 0.2703 0.1302 0.081 Uiso 1 1 calc R . .
C83 C -0.3403(3) 0.0215(3) 0.0715(3) 0.0550(10) Uani 1 1 d . . .
H83A H -0.3722 0.0269 0.1214 0.082 Uiso 1 1 calc R . .
H83C H -0.3399 -0.0511 0.0581 0.082 Uiso 1 1 calc R . .
H83B H -0.3924 0.0392 0.0063 0.082 Uiso 1 1 calc R . .
C41 C 0.3266(5) 0.4978(4) 0.5136(4) 0.0937(16) Uani 1 1 d . . .
H41 H 0.2751 0.4288 0.5073 0.112 Uiso 1 1 calc R . .
C71 C 0.4731(6) 0.6954(4) 0.5265(5) 0.105(2) Uani 1 1 d . . .
H71 H 0.5242 0.7636 0.5304 0.125 Uiso 1 1 calc R . .
C62 C 0.1908(6) -0.1397(4) 0.6290(4) 0.0883(16) Uani 1 1 d . . .
H62 H 0.1885 -0.1720 0.6852 0.106 Uiso 1 1 calc R . .
C61 C 0.4529(5) 0.6772(5) 0.6118(5) 0.1006(19) Uani 1 1 d . . .
H61 H 0.4872 0.7316 0.6713 0.121 Uiso 1 1 calc R . .
C63 C -0.3995(4) 0.4001(4) 0.1011(4) 0.0668(12) Uani 1 1 d . . .
H63 H -0.4519 0.4406 0.0953 0.080 Uiso 1 1 calc R . .
B B 0.1192(3) 0.1708(3) 0.1854(3) 0.0326(8) Uani 1 1 d . . .
N12 N 0.1815(2) 0.1005(2) 0.2604(2) 0.0343(6) Uani 1 1 d . . .
N11 N 0.2015(2) 0.2904(2) 0.2259(2) 0.0358(6) Uani 1 1 d . . .
N13 N -0.0132(2) 0.15786(19) 0.1737(2) 0.0319(6) Uani 1 1 d . . .
N23 N -0.0519(2) 0.2472(2) 0.1702(2) 0.0369(6) Uani 1 1 d . . .
N32 N 0.2860(2) -0.0057(2) 0.3341(2) 0.0407(7) Uani 1 1 d . . .
N22 N 0.1530(2) 0.0721(2) 0.3413(2) 0.0380(6) Uani 1 1 d . . .
N33 N -0.2130(2) 0.0969(2) 0.1155(2) 0.0358(6) Uani 1 1 d . . .
N21 N 0.2275(2) 0.3437(2) 0.3235(2) 0.0421(7) Uani 1 1 d . . .
N43 N -0.3557(3) 0.2355(3) 0.1317(3) 0.0559(8) Uani 1 1 d . . .
N42 N 0.3088(3) -0.0640(3) 0.5406(3) 0.0654(9) Uani 1 1 d . . .
N31 N 0.3214(3) 0.4537(2) 0.2488(2) 0.0455(7) Uani 1 1 d . . .
N41 N 0.4243(4) 0.6214(3) 0.4369(3) 0.0883(13) Uani 1 1 d . . .
S13 S -0.10605(8) -0.06390(7) 0.13326(7) 0.0429(2) Uani 1 1 d . . .
S11 S 0.26309(9) 0.32793(7) 0.06341(7) 0.0455(2) Uani 1 1 d . . .
S12 S 0.32788(8) 0.06356(8) 0.17186(8) 0.0481(2) Uani 1 1 d . . .
Cu Cu 0.21761(4) 0.14257(3) 0.04002(3) 0.04279(14) Uani 1 1 d . . .
Cl1 Cl 0.9038(3) 0.4353(2) 0.8544(4) 0.2609(19) Uani 1 1 d . . .
Cl2 Cl 0.87256(19) 0.21897(18) 0.90229(13) 0.1393(7) Uani 1 1 d . . .
Cl3 Cl 0.9701(2) 0.2838(2) 0.7622(2) 0.1683(9) Uani 1 1 d . . .
C2S C 0.3197(8) 0.2043(6) 0.7454(6) 0.099(3) Uani 0.784(6) 1 d PD A 1
H2S H 0.2584 0.1409 0.7480 0.119 Uiso 0.784(6) 1 calc PR A 1
Cl6 Cl 0.3241(4) 0.3138(3) 0.8163(4) 0.1534(17) Uani 0.784(6) 1 d PD A 1
Cl4 Cl 0.4703(2) 0.1859(2) 0.8077(3) 0.1380(14) Uani 0.784(6) 1 d PD A 1
Cl5 Cl 0.2806(3) 0.2088(3) 0.6165(2) 0.1415(12) Uani 0.784(6) 1 d PD A 1
C2SA C 0.271(2) 0.1990(18) 0.7533(16) 0.27(5) Uani 0.216(6) 1 d PD A 2
H2SA H 0.2045 0.1452 0.7609 0.329 Uiso 0.216(6) 1 calc PR A 2
Cl9 Cl 0.2346(13) 0.298(2) 0.679(2) 0.38(2) Uani 0.216(6) 1 d PD A 2
Cl8 Cl 0.342(3) 0.1574(11) 0.6823(18) 0.281(14) Uani 0.216(6) 1 d PD A 2
Cl7 Cl 0.4008(12) 0.2855(9) 0.8673(8) 0.132(5) Uani 0.216(6) 1 d PD A 2
H H 0.108(2) 0.143(2) 0.103(2) 0.029(7) Uiso 1 1 d . . .

loop_
_atom_site_aniso_label
_atom_site_aniso_U_11
_atom_site_aniso_U_22
_atom_site_aniso_U_33
_atom_site_aniso_U_23
_atom_site_aniso_U_13
_atom_site_aniso_U_12
C1S 0.061(3) 0.103(4) 0.124(5) 0.005(4) 0.019(3) 0.030(3)
C42 0.064(3) 0.083(3) 0.060(3) 0.034(2) 0.033(2) 0.027(2)
C13 0.0324(16) 0.0390(18) 0.0269(16) 0.0047(13) 0.0146(14) 0.0085(14)
C22 0.0352(17) 0.0445(19) 0.0320(18) 0.0065(15) 0.0122(15) 0.0134(15)
C12 0.0318(16) 0.0362(17) 0.0389(18) 0.0077(14) 0.0151(14) 0.0124(14)
C11 0.0306(16) 0.0308(17) 0.052(2) 0.0098(15) 0.0195(16) 0.0111(14)
C23 0.0353(18) 0.0406(19) 0.0374(18) 0.0102(14) 0.0196(15) 0.0147(15)
C51 0.127(5) 0.122(5) 0.066(4) -0.019(3) 0.041(4) 0.031(4)
C32 0.054(2) 0.051(2) 0.039(2) 0.0113(16) 0.0225(18) 0.0197(18)
C21 0.0371(18) 0.040(2) 0.051(2) -0.0022(16) 0.0150(17) 0.0101(16)
C33 0.0405(19) 0.049(2) 0.045(2) 0.0148(16) 0.0228(16) 0.0204(16)
C52 0.094(4) 0.103(4) 0.084(4) 0.045(3) 0.061(3) 0.036(3)
C72 0.106(4) 0.111(4) 0.049(3) 0.041(3) 0.036(3) 0.068(3)
C81 0.086(3) 0.039(2) 0.097(4) 0.001(2) 0.054(3) -0.012(2)
C53 0.095(4) 0.058(3) 0.132(5) 0.047(3) 0.073(3) 0.042(3)
C31 0.052(2) 0.049(2) 0.057(3) -0.0057(19) 0.017(2) 0.0189(19)
C82 0.064(2) 0.073(3) 0.053(2) 0.022(2) 0.028(2) 0.044(2)
C43 0.069(3) 0.061(3) 0.120(4) 0.041(3) 0.068(3) 0.036(2)
C73 0.052(2) 0.075(3) 0.095(3) 0.021(3) 0.045(2) 0.029(2)
C83 0.0336(19) 0.051(2) 0.070(3) -0.0006(19) 0.0228(19) 0.0022(16)
C41 0.114(4) 0.074(3) 0.078(3) -0.019(3) 0.050(3) 0.006(3)
C71 0.112(4) 0.055(3) 0.092(4) -0.022(3) 0.013(4) 0.009(3)
C62 0.133(5) 0.100(4) 0.061(3) 0.049(3) 0.055(3) 0.058(4)
C61 0.096(4) 0.081(4) 0.085(4) -0.036(3) 0.014(3) 0.027(3)
C63 0.067(3) 0.072(3) 0.090(3) 0.030(2) 0.045(3) 0.048(2)
B 0.0309(18) 0.0318(19) 0.036(2) 0.0057(15) 0.0170(16) 0.0095(15)
N12 0.0326(14) 0.0369(14) 0.0348(15) 0.0071(12) 0.0167(12) 0.0112(12)
N11 0.0326(14) 0.0314(14) 0.0411(16) 0.0023(12) 0.0167(12) 0.0088(11)
N13 0.0313(13) 0.0303(13) 0.0351(14) 0.0076(11) 0.0159(12) 0.0105(11)
N23 0.0350(15) 0.0350(15) 0.0466(16) 0.0104(12) 0.0210(13) 0.0158(12)
N32 0.0392(15) 0.0514(17) 0.0365(15) 0.0122(13) 0.0159(13) 0.0244(14)
N22 0.0403(15) 0.0446(16) 0.0337(15) 0.0106(12) 0.0190(13) 0.0166(13)
N33 0.0302(14) 0.0374(15) 0.0393(15) 0.0071(12) 0.0174(12) 0.0079(12)
N21 0.0406(15) 0.0416(16) 0.0417(17) 0.0004(13) 0.0177(13) 0.0135(13)
N43 0.0461(18) 0.0572(19) 0.083(2) 0.0232(17) 0.0389(17) 0.0272(16)
N42 0.072(2) 0.087(3) 0.0438(19) 0.0254(18) 0.0214(18) 0.042(2)
N31 0.0439(16) 0.0303(15) 0.0566(19) 0.0013(13) 0.0240(15) 0.0034(13)
N41 0.100(3) 0.047(2) 0.081(3) -0.017(2) 0.029(2) -0.005(2)
S13 0.0460(5) 0.0321(4) 0.0430(5) 0.0041(4) 0.0157(4) 0.0105(4)
S11 0.0528(5) 0.0379(5) 0.0536(6) 0.0124(4) 0.0325(5) 0.0121(4)
S12 0.0486(5) 0.0593(6) 0.0525(6) 0.0188(5) 0.0309(5) 0.0272(5)
Cu 0.0435(3) 0.0403(2) 0.0438(3) 0.00367(19) 0.0218(2) 0.01045(19)
Cl1 0.171(2) 0.1346(19) 0.473(6) 0.043(3) 0.125(3) 0.0885(18)
Cl2 0.1390(15) 0.1768(18) 0.0822(11) 0.0268(11) 0.0484(11) 0.0265(14)
Cl3 0.195(2) 0.170(2) 0.166(2) 0.0448(16) 0.1182(18) 0.0364(17)
C2S 0.112(6) 0.059(4) 0.106(7) 0.011(4) 0.066(6) -0.027(4)
Cl6 0.183(4) 0.113(2) 0.192(4) -0.017(2) 0.136(4) 0.015(2)
Cl4 0.122(2) 0.123(2) 0.186(3) 0.072(2) 0.085(2) 0.0339(15)
Cl5 0.161(3) 0.110(2) 0.116(2) -0.0119(16) 0.0460(18) 0.0259(18)
C2SA 0.20(5) 0.35(8) 0.07(2) -0.01(3) 0.06(3) -0.19(5)
Cl9 0.126(10) 0.42(3) 0.44(4) 0.35(3) -0.008(15) 0.035(14)
Cl8 0.57(4) 0.126(10) 0.25(2) 0.013(11) 0.28(3) 0.123(16)
Cl7 0.135(9) 0.102(7) 0.102(6) 0.021(5) 0.041(6) -0.025(6)

loop_
_atom_type_symbol
_atom_type_description
_atom_type_scat_dispersion_real
_atom_type_scat_dispersion_imag
_atom_type_scat_source
C C 0.0033 0.0016 'International Tables Vol C Tables 4.2.6.8 and 6.1.1.4'
H H 0.0000 0.0000 'International Tables Vol C Tables 4.2.6.8 and 6.1.1.4'
B B 0.0013 0.0007 'International Tables Vol C Tables 4.2.6.8 and 6.1.1.4'
N N 0.0061 0.0033 'International Tables Vol C Tables 4.2.6.8 and 6.1.1.4'
S S 0.1246 0.1234 'International Tables Vol C Tables 4.2.6.8 and 6.1.1.4'
Cu Cu 0.3201 1.2651 'International Tables Vol C Tables 4.2.6.8 and 6.1.1.4'
Cl Cl 0.1484 0.1585 'International Tables Vol C Tables 4.2.6.8 and 6.1.1.4'

loop_
_geom_angle_atom_site_label_1
_geom_angle_atom_site_label_2
_geom_angle_atom_site_label_3
_geom_angle
_geom_angle_site_symmetry_1
_geom_angle_site_symmetry_3
Cl3 C1S Cl1 109.7(4) . .
Cl3 C1S Cl2 109.2(3) . .
Cl1 C1S Cl2 114.7(3) . .
C32 C42 C52 118.3(4) . .
N13 C13 N33 105.8(3) . .
N13 C13 S13 127.7(2) . .
N33 C13 S13 126.5(2) . .
N22 C22 N32 111.3(3) . .
N22 C22 C32 122.3(3) . .
N32 C22 C32 126.4(3) . .
N12 C12 N32 105.8(3) . .
N12 C12 S12 129.4(2) . .
N32 C12 S12 124.8(2) . .
N11 C11 N31 105.7(3) . .
N11 C11 S11 129.4(2) . .
N31 C11 S11 125.0(2) . .
N23 C23 N33 110.8(3) . .
N23 C23 C33 122.9(3) . .
N33 C23 C33 126.2(3) . .
C61 C51 C41 118.7(6) . .
N42 C32 C42 123.7(3) . .
N42 C32 C22 117.1(3) . .
C42 C32 C22 119.3(3) . .
N21 C21 N31 110.8(3) . .
N21 C21 C31 122.7(4) . .
N31 C21 C31 126.4(3) . .
N43 C33 C43 123.6(3) . .
N43 C33 C23 116.5(3) . .
C43 C33 C23 119.9(3) . .
C62 C52 C42 118.2(5) . .
N42 C72 C62 122.9(4) . .
C63 C53 C43 119.0(4) . .
N41 C31 C41 122.6(4) . .
N41 C31 C21 118.4(4) . .
C41 C31 C21 119.0(4) . .
C33 C43 C53 117.9(4) . .
N43 C73 C63 124.3(4) . .
C31 C41 C51 119.2(5) . .
N41 C71 C61 124.6(6) . .
C52 C62 C72 120.4(4) . .
C71 C61 C51 117.3(5) . .
C53 C63 C73 118.3(4) . .
N11 B N12 110.2(3) . .
N11 B N13 110.1(2) . .
N12 B N13 111.5(2) . .
C12 N12 N22 110.8(2) . .
C12 N12 B 127.1(3) . .
N22 N12 B 122.0(2) . .
C11 N11 N21 110.9(2) . .
C11 N11 B 129.0(3) . .
N21 N11 B 120.1(3) . .
C13 N13 N23 111.3(2) . .
C13 N13 B 127.0(2) . .
N23 N13 B 119.6(2) . .
C23 N23 N13 104.9(2) . .
C12 N32 C22 107.0(3) . .
C12 N32 C82 123.7(3) . .
C22 N32 C82 129.3(3) . .
C22 N22 N12 105.2(2) . .
C23 N33 C13 107.2(2) . .
C23 N33 C83 128.6(3) . .
C13 N33 C83 124.1(3) . .
C21 N21 N11 105.4(3) . .
C73 N43 C33 116.8(3) . .
C72 N42 C32 116.5(4) . .
C11 N31 C21 107.2(3) . .
C11 N31 C81 122.9(3) . .
C21 N31 C81 129.9(3) . .
C31 N41 C71 117.5(5) . .
C13 S13 Cu 106.13(11) . 2
C11 S11 Cu 101.42(11) . .
C12 S12 Cu 106.02(11) . .
S13 Cu S12 124.64(4) 2 .
S13 Cu S11 111.54(4) 2 .
S12 Cu S11 120.95(4) . .
Cl6 C2S Cl5 115.3(5) . .
Cl6 C2S Cl4 108.7(5) . .
Cl5 C2S Cl4 108.6(5) . .
Cl9 C2SA Cl8 93.2(17) . .
Cl9 C2SA Cl7 97.6(13) . .
Cl8 C2SA Cl7 101.9(14) . .

loop_
_geom_bond_atom_site_label_1
_geom_bond_atom_site_label_2
_geom_bond_distance
_geom_bond_site_symmetry_2
C1S Cl3 1.718(7) .
C1S Cl1 1.720(6) .
C1S Cl2 1.729(6) .
C42 C32 1.368(5) .
C42 C52 1.404(6) .
C13 N13 1.339(4) .
C13 N33 1.369(4) .
C13 S13 1.708(3) .
C22 N22 1.305(4) .
C22 N32 1.371(4) .
C22 C32 1.474(5) .
C12 N12 1.346(4) .
C12 N32 1.370(4) .
C12 S12 1.698(3) .
C11 N11 1.349(4) .
C11 N31 1.369(4) .
C11 S11 1.700(3) .
C23 N23 1.320(4) .
C23 N33 1.366(4) .
C23 C33 1.480(4) .
C51 C61 1.382(8) .
C51 C41 1.395(7) .
C32 N42 1.345(5) .
C21 N21 1.310(4) .
C21 N31 1.378(4) .
C21 C31 1.473(5) .
C33 N43 1.331(4) .
C33 C43 1.370(5) .
C52 C62 1.342(7) .
C72 N42 1.340(5) .
C72 C62 1.374(7) .
C81 N31 1.471(5) .
C53 C63 1.362(6) .
C53 C43 1.391(5) .
C31 N41 1.317(5) .
C31 C41 1.369(6) .
C82 N32 1.477(4) .
C73 N43 1.319(5) .
C73 C63 1.368(6) .
C83 N33 1.461(4) .
C71 N41 1.346(6) .
C71 C61 1.360(8) .
B N11 1.536(4) .
B N12 1.537(4) .
B N13 1.555(4) .
N12 N22 1.384(3) .
N11 N21 1.380(4) .
N13 N23 1.376(3) .
S13 Cu 2.2524(10) 2
S11 Cu 2.3047(10) .
S12 Cu 2.2854(10) .
Cu S13 2.2524(10) 2
C2S Cl6 1.682(8) .
C2S Cl5 1.689(8) .
C2S Cl4 1.798(9) .
C2SA Cl9 1.736(19) .
C2SA Cl8 1.759(19) .
C2SA Cl7 1.761(19) .
